data_4320314
loop_
_publ_author_name
'Jo\~ao D. G. Correia'
'\^Angela Domingos'
'Isabel Santos'
'Roger Alberto'
'Kirstin Ortner'

_publ_contact_author_address
;  'Departamento de Quimica, ITN, Estrada Nacional 10,
     2686-953 Sacavem, Codex, Portugal'
;
_publ_contact_author_email isantos@itn1.itn.pt
_publ_contact_author_fax '00351-219 94 14 55'
_publ_contact_author_name 'Isabel Santos'
_publ_contact_author_phone '00351-219 94 62 01'
_publ_section_title
;
 Re Tricarbonyl Complexes with Ligands Containing P,N,N and P,N,O Donor
 Atom Sets: Synthesis and Structural Characterization
;
_journal_name_full 'Inorganic Chemistry'
_journal_page_first 5147
_journal_page_last 5151
_journal_paper_doi 10.1021/ic010417l
_journal_volume 40
_journal_year 2001
_chemical_formula_moiety '[Re(CO)3Br(k2-H2PNO)]'
_chemical_formula_sum 'C24 H20 Br N O5 P Re'
_chemical_formula_weight 699.49
_chemical_name_common '[Re(CO)3Br(k2-H2PNO)]'
_chemical_name_systematic Rhenium(I)-(k2H2PNO)tricarbonylbromide
_space_group_IT_number 2
_symmetry_cell_setting triclinic
_symmetry_space_group_name_Hall '-P 1'
_symmetry_space_group_name_H-M 'P -1'
_atom_sites_solution_hydrogens geom
_atom_sites_solution_primary direct
_atom_sites_solution_secondary difmap
_audit_creation_method SHELXL-97
_cell_angle_alpha 84.883(11)
_cell_angle_beta 71.163(10)
_cell_angle_gamma 63.650(9)
_cell_formula_units_Z 2
_cell_length_a 10.0241(9)
_cell_length_b 11.2060(10)
_cell_length_c 13.0656(12)
_cell_measurement_reflns_used 143
_cell_measurement_temperature 183(2)
_cell_volume 1242.2(2)
_computing_cell_refinement 'IPDS (Stoe, 1999)'
_computing_data_collection 'IPDS (Stoe, 1999)'
_computing_data_reduction 'X-RED (Stoe, 1999)'
_computing_molecular_graphics 'Zortep (Zsolnai, 1994), Platon (Spek, 1993)'
_computing_publication_material 'SHELXL-97 (Sheldrick, 1997)'
_computing_structure_refinement 'SHELXL-97 (Sheldrick, 1997)'
_computing_structure_solution 'SHELXS-97 (Sheldrick, 1990)'
_diffrn_ambient_temperature 183(2)
_diffrn_measured_fraction_theta_full 0.928
_diffrn_measured_fraction_theta_max 0.928
_diffrn_measurement_device_type 'Stoe IPDS'
_diffrn_measurement_method '/f oscillation scan'
_diffrn_radiation_monochromator graphite
_diffrn_radiation_source 'fine-focus sealed tube'
_diffrn_radiation_type MoK\a
_diffrn_radiation_wavelength 0.71073
_diffrn_reflns_av_R_equivalents 0.0407
_diffrn_reflns_av_sigmaI/netI 0.0624
_diffrn_reflns_limit_h_max 12
_diffrn_reflns_limit_h_min -11
_diffrn_reflns_limit_k_max 13
_diffrn_reflns_limit_k_min -13
_diffrn_reflns_limit_l_max 16
_diffrn_reflns_limit_l_min 0
_diffrn_reflns_number 10153
_diffrn_reflns_theta_full 25.94
_diffrn_reflns_theta_max 25.94
_diffrn_reflns_theta_min 2.03
_diffrn_standards_decay_% 0
_diffrn_standards_interval_count 'every image'
_diffrn_standards_interval_time 7.3
_diffrn_standards_number 50-200
_exptl_absorpt_coefficient_mu 6.598
_exptl_absorpt_correction_T_max 0.7338
_exptl_absorpt_correction_T_min 0.5583
_exptl_absorpt_correction_type none
_exptl_crystal_colour colourless
_exptl_crystal_density_diffrn 1.870
_exptl_crystal_density_method 'not measured'
_exptl_crystal_description block
_exptl_crystal_F_000 672
_exptl_crystal_size_max 0.10
_exptl_crystal_size_mid 0.10
_exptl_crystal_size_min 0.05
_refine_diff_density_max 2.085
_refine_diff_density_min -1.550
_refine_diff_density_rms 0.158
_refine_ls_extinction_method none
_refine_ls_goodness_of_fit_ref 0.877
_refine_ls_hydrogen_treatment mixed
_refine_ls_matrix_type full
_refine_ls_number_parameters 306
_refine_ls_number_reflns 4500
_refine_ls_number_restraints 0
_refine_ls_restrained_S_all 0.877
_refine_ls_R_factor_all 0.0424
_refine_ls_R_factor_gt 0.0304
_refine_ls_shift/su_max 0.000
_refine_ls_shift/su_mean 0.000
_refine_ls_structure_factor_coef Fsqd
_refine_ls_weighting_details 'calc w=1/[\s^2^(Fo^2^)+(0.0398P)^2^] where P=(Fo^2^+2Fc^2^)/3'
_refine_ls_weighting_scheme calc
_refine_ls_wR_factor_gt 0.0689
_refine_ls_wR_factor_ref 0.0706
_reflns_number_gt 3493
_reflns_number_total 4500
_reflns_threshold_expression >2sigma(I)
_cod_data_source_file ic010417l_2.cif
_cod_data_source_block jg110500
_cod_original_cell_volume 1242.19(19)
_cod_database_code 4320314

loop_
_symmetry_equiv_pos_as_xyz
'x, y, z'
'-x, -y, -z'

loop_
_atom_site_label
_atom_site_type_symbol
_atom_site_fract_x
_atom_site_fract_y
_atom_site_fract_z
_atom_site_U_iso_or_equiv
_atom_site_adp_type
_atom_site_occupancy
_atom_site_symmetry_multiplicity
_atom_site_calc_flag
_atom_site_refinement_flags
_atom_site_disorder_assembly
_atom_site_disorder_group
Re Re 0.41819(3) 0.33847(3) 0.33615(2) 0.02301(9) Uani 1 1 d . . .
Br Br 0.32486(8) 0.15219(7) 0.34040(5) 0.03197(17) Uani 1 1 d . . .
P P 0.6478(2) 0.21098(15) 0.18093(12) 0.0213(3) Uani 1 1 d . . .
O1 O 0.5688(5) 0.2064(4) 0.4256(3) 0.0299(11) Uani 1 1 d . . .
O2 O 0.9807(6) 0.1684(5) 0.4871(5) 0.0394(13) Uani 1 1 d . . .
H2 H 1.018(12) 0.192(10) 0.447(8) 0.06(4) Uiso 1 1 d . . .
N1 N 0.7756(7) 0.0616(5) 0.4704(4) 0.0246(12) Uani 1 1 d . . .
H1 H 0.862(9) -0.013(7) 0.454(5) 0.032(19) Uiso 1 1 d . . .
C1 C 0.7392(7) 0.0333(6) 0.2097(5) 0.0216(13) Uani 1 1 d . . .
C2 C 0.8023(8) -0.0656(6) 0.1283(5) 0.0285(14) Uani 1 1 d . . .
H2A H 0.8048 -0.0408 0.0565 0.034 Uiso 1 1 calc R . .
C3 C 0.8618(9) -0.1995(6) 0.1482(6) 0.0332(16) Uani 1 1 d . . .
H3A H 0.9068 -0.2657 0.0907 0.040 Uiso 1 1 calc R . .
C4 C 0.8549(9) -0.2358(6) 0.2537(6) 0.0354(16) Uani 1 1 d . . .
H4A H 0.8912 -0.3272 0.2690 0.042 Uiso 1 1 calc R . .
C5 C 0.7960(8) -0.1401(6) 0.3357(5) 0.0292(15) Uani 1 1 d . . .
H5A H 0.7937 -0.1660 0.4072 0.035 Uiso 1 1 calc R . .
C6 C 0.7392(7) -0.0050(6) 0.3150(5) 0.0234(13) Uani 1 1 d . . .
C7 C 0.6874(7) 0.0946(6) 0.4068(4) 0.0213(13) Uani 1 1 d . . .
C8 C 0.7431(8) 0.1482(6) 0.5599(5) 0.0246(13) Uani 1 1 d . . .
H8B H 0.7846 0.0930 0.6160 0.030 Uiso 1 1 calc R . .
H8A H 0.6281 0.1995 0.5926 0.030 Uiso 1 1 calc R . .
C9 C 0.8151(8) 0.2443(6) 0.5256(5) 0.0290(15) Uani 1 1 d . . .
H9B H 0.7777 0.2982 0.4676 0.035 Uiso 1 1 calc R . .
H9A H 0.7848 0.3056 0.5879 0.035 Uiso 1 1 calc R . .
C11 C 0.8053(8) 0.2629(6) 0.1537(5) 0.0285(15) Uani 1 1 d . . .
C12 C 0.9445(9) 0.1843(8) 0.1747(5) 0.0391(17) Uani 1 1 d . . .
H12A H 0.9669 0.0960 0.1961 0.047 Uiso 1 1 calc R . .
C13 C 1.0517(11) 0.2352(12) 0.1644(6) 0.062(3) Uani 1 1 d . . .
H13A H 1.1483 0.1807 0.1775 0.075 Uiso 1 1 calc R . .
C14 C 1.0189(13) 0.3648(12) 0.1352(7) 0.067(3) Uani 1 1 d . . .
H14A H 1.0912 0.3999 0.1301 0.081 Uiso 1 1 calc R . .
C15 C 0.8820(12) 0.4412(9) 0.1138(7) 0.057(3) Uani 1 1 d . . .
H15A H 0.8608 0.5294 0.0922 0.068 Uiso 1 1 calc R . .
C16 C 0.7731(9) 0.3934(7) 0.1228(6) 0.0401(18) Uani 1 1 d . . .
H16A H 0.6778 0.4484 0.1083 0.048 Uiso 1 1 calc R . .
C21 C 0.6183(8) 0.2076(6) 0.0504(5) 0.0255(14) Uani 1 1 d . . .
C22 C 0.7210(10) 0.2176(8) -0.0481(5) 0.0414(18) Uani 1 1 d . . .
H22A H 0.8094 0.2296 -0.0493 0.050 Uiso 1 1 calc R . .
C23 C 0.6938(12) 0.2100(10) -0.1438(6) 0.058(3) Uani 1 1 d . . .
H23A H 0.7649 0.2157 -0.2107 0.070 Uiso 1 1 calc R . .
C24 C 0.5653(11) 0.1943(9) -0.1436(6) 0.056(2) Uani 1 1 d . . .
H24A H 0.5464 0.1908 -0.2098 0.067 Uiso 1 1 calc R . .
C25 C 0.4632(11) 0.1836(10) -0.0460(6) 0.058(2) Uani 1 1 d . . .
H25A H 0.3749 0.1713 -0.0451 0.069 Uiso 1 1 calc R . .
C26 C 0.4904(9) 0.1910(8) 0.0498(5) 0.0418(19) Uani 1 1 d . . .
H26A H 0.4197 0.1845 0.1165 0.050 Uiso 1 1 calc R . .
C31 C 0.2431(9) 0.4227(7) 0.4699(6) 0.0355(17) Uani 1 1 d . . .
O31 O 0.1410(7) 0.4733(5) 0.5466(4) 0.0500(14) Uani 1 1 d . . .
C41 C 0.2976(8) 0.4515(7) 0.2511(6) 0.0311(16) Uani 1 1 d . . .
O41 O 0.2245(7) 0.5186(5) 0.1964(5) 0.0502(14) Uani 1 1 d . . .
C51 C 0.4953(8) 0.4642(6) 0.3461(5) 0.0319(16) Uani 1 1 d . . .
O51 O 0.5414(6) 0.5378(5) 0.3523(4) 0.0484(14) Uani 1 1 d . . .

loop_
_atom_site_aniso_label
_atom_site_aniso_U_11
_atom_site_aniso_U_22
_atom_site_aniso_U_33
_atom_site_aniso_U_23
_atom_site_aniso_U_13
_atom_site_aniso_U_12
Re 0.01923(15) 0.02198(12) 0.02682(13) 0.00389(9) -0.00716(9) -0.00875(10)
Br 0.0329(4) 0.0362(4) 0.0323(4) 0.0079(3) -0.0074(3) -0.0230(3)
P 0.0216(10) 0.0236(8) 0.0223(8) 0.0041(6) -0.0077(6) -0.0131(7)
O1 0.030(3) 0.027(2) 0.027(2) -0.0022(18) -0.013(2) -0.003(2)
O2 0.026(3) 0.035(3) 0.054(3) 0.015(3) -0.012(3) -0.014(2)
N1 0.026(3) 0.022(3) 0.025(3) 0.000(2) -0.008(2) -0.010(3)
C1 0.015(3) 0.026(3) 0.025(3) 0.000(2) -0.006(2) -0.010(3)
C2 0.026(4) 0.033(3) 0.028(3) 0.004(3) -0.009(3) -0.015(3)
C3 0.035(5) 0.027(3) 0.040(4) -0.006(3) -0.011(3) -0.014(3)
C4 0.037(5) 0.024(3) 0.046(4) 0.001(3) -0.019(3) -0.010(3)
C5 0.035(4) 0.024(3) 0.031(3) 0.008(3) -0.015(3) -0.014(3)
C6 0.017(4) 0.022(3) 0.030(3) 0.002(2) -0.009(3) -0.006(3)
C7 0.023(4) 0.024(3) 0.019(3) 0.006(2) -0.006(3) -0.013(3)
C8 0.022(4) 0.028(3) 0.023(3) 0.002(2) -0.007(3) -0.010(3)
C9 0.026(4) 0.027(3) 0.034(4) 0.005(3) -0.013(3) -0.010(3)
C11 0.028(4) 0.036(4) 0.026(3) 0.000(3) -0.004(3) -0.021(3)
C12 0.032(5) 0.060(5) 0.034(4) 0.009(3) -0.013(3) -0.027(4)
C13 0.043(6) 0.129(9) 0.042(5) 0.011(5) -0.018(4) -0.059(6)
C14 0.071(8) 0.117(9) 0.049(5) -0.010(5) 0.001(5) -0.083(7)
C15 0.064(7) 0.058(5) 0.056(5) -0.010(4) 0.005(5) -0.048(5)
C16 0.036(5) 0.036(4) 0.047(4) -0.004(3) 0.002(3) -0.023(3)
C21 0.029(4) 0.028(3) 0.020(3) 0.004(2) -0.007(3) -0.013(3)
C22 0.044(5) 0.059(5) 0.031(4) 0.008(3) -0.009(3) -0.034(4)
C23 0.078(7) 0.095(7) 0.024(4) 0.013(4) -0.012(4) -0.062(6)
C24 0.067(7) 0.085(6) 0.028(4) 0.012(4) -0.023(4) -0.040(5)
C25 0.054(6) 0.104(7) 0.041(5) 0.010(4) -0.022(4) -0.052(6)
C26 0.038(5) 0.079(5) 0.022(3) 0.005(3) -0.007(3) -0.040(4)
C31 0.038(5) 0.033(4) 0.042(4) 0.009(3) -0.017(4) -0.020(4)
O31 0.039(3) 0.049(3) 0.042(3) 0.001(2) 0.005(3) -0.014(3)
C41 0.024(4) 0.030(3) 0.041(4) 0.002(3) -0.007(3) -0.015(3)
O41 0.047(4) 0.040(3) 0.072(4) 0.025(3) -0.039(3) -0.016(3)
C51 0.031(4) 0.024(3) 0.026(3) -0.001(3) -0.003(3) -0.003(3)
O51 0.032(3) 0.043(3) 0.063(4) -0.016(3) -0.002(3) -0.016(3)

loop_
_atom_type_symbol
_atom_type_description
_atom_type_scat_dispersion_real
_atom_type_scat_dispersion_imag
_atom_type_scat_source
C C 0.0033 0.0016 'International Tables Vol C Tables 4.2.6.8 and 6.1.1.4'
H H 0.0000 0.0000 'International Tables Vol C Tables 4.2.6.8 and 6.1.1.4'
N N 0.0061 0.0033 'International Tables Vol C Tables 4.2.6.8 and 6.1.1.4'
O O 0.0106 0.0060 'International Tables Vol C Tables 4.2.6.8 and 6.1.1.4'
P P 0.1023 0.0942 'International Tables Vol C Tables 4.2.6.8 and 6.1.1.4'
Br Br -0.2901 2.4595 'International Tables Vol C Tables 4.2.6.8 and 6.1.1.4'
Re Re -1.0185 7.2310 'International Tables Vol C Tables 4.2.6.8 and 6.1.1.4'

loop_
_geom_angle_atom_site_label_1
_geom_angle_atom_site_label_2
_geom_angle_atom_site_label_3
_geom_angle
_geom_angle_site_symmetry_1
_geom_angle_site_symmetry_3
_geom_angle_publ_flag
C41 Re C51 91.1(3) . . ?
C41 Re C31 91.0(3) . . ?
C51 Re C31 89.7(3) . . ?
C41 Re O1 176.6(2) . . ?
C51 Re O1 87.8(2) . . ?
C31 Re O1 92.2(2) . . ?
C41 Re P 95.0(2) . . ?
C51 Re P 92.80(19) . . ?
C31 Re P 173.5(2) . . ?
O1 Re P 81.91(12) . . ?
C41 Re Br 95.25(19) . . ?
C51 Re Br 173.5(2) . . ?
C31 Re Br 88.65(19) . . ?
O1 Re Br 85.92(12) . . ?
P Re Br 88.21(4) . . ?
C21 P C11 105.7(3) . . ?
C21 P C1 104.2(3) . . ?
C11 P C1 104.3(3) . . ?
C21 P Re 118.3(2) . . ?
C11 P Re 112.9(2) . . ?
C1 P Re 110.19(19) . . ?
C7 O1 Re 136.3(4) . . ?
C7 N1 C8 123.0(5) . . ?
C2 C1 C6 118.4(5) . . ?
C2 C1 P 120.3(5) . . ?
C6 C1 P 121.2(4) . . ?
C3 C2 C1 122.0(6) . . ?
C2 C3 C4 119.0(6) . . ?
C5 C4 C3 120.3(6) . . ?
C4 C5 C6 120.7(6) . . ?
C5 C6 C1 119.6(5) . . ?
C5 C6 C7 118.1(5) . . ?
C1 C6 C7 122.2(5) . . ?
O1 C7 N1 118.3(5) . . ?
O1 C7 C6 125.0(5) . . ?
N1 C7 C6 116.7(5) . . ?
N1 C8 C9 112.4(5) . . ?
O2 C9 C8 107.9(5) . . ?
C12 C11 C16 119.7(6) . . ?
C12 C11 P 122.3(5) . . ?
C16 C11 P 117.6(6) . . ?
C11 C12 C13 119.7(8) . . ?
C14 C13 C12 120.6(9) . . ?
C15 C14 C13 119.4(7) . . ?
C14 C15 C16 121.5(8) . . ?
C15 C16 C11 119.2(8) . . ?
C26 C21 C22 118.9(6) . . ?
C26 C21 P 117.9(5) . . ?
C22 C21 P 123.2(5) . . ?
C23 C22 C21 120.0(7) . . ?
C24 C23 C22 120.8(7) . . ?
C23 C24 C25 119.5(7) . . ?
C26 C25 C24 119.7(8) . . ?
C21 C26 C25 121.1(6) . . ?
O31 C31 Re 179.0(7) . . ?
O41 C41 Re 178.1(6) . . ?
O51 C51 Re 179.6(7) . . ?

loop_
_geom_bond_atom_site_label_1
_geom_bond_atom_site_label_2
_geom_bond_distance
_geom_bond_site_symmetry_2
_geom_bond_publ_flag
Re C41 1.886(8) . ?
Re C51 1.914(8) . ?
Re C31 1.967(8) . ?
Re O1 2.164(4) . ?
Re P 2.4567(16) . ?
Re Br 2.6297(7) . ?
P C21 1.829(6) . ?
P C11 1.837(6) . ?
P C1 1.848(6) . ?
O1 C7 1.260(7) . ?
O2 C9 1.419(8) . ?
N1 C7 1.318(8) . ?
N1 C8 1.447(8) . ?
C1 C2 1.384(8) . ?
C1 C6 1.404(8) . ?
C2 C3 1.382(9) . ?
C3 C4 1.391(10) . ?
C4 C5 1.370(9) . ?
C5 C6 1.397(8) . ?
C6 C7 1.508(8) . ?
C8 C9 1.508(8) . ?
C11 C12 1.383(10) . ?
C11 C16 1.402(9) . ?
C12 C13 1.391(11) . ?
C13 C14 1.386(14) . ?
C14 C15 1.363(14) . ?
C15 C16 1.385(11) . ?
C21 C26 1.377(9) . ?
C21 C22 1.396(9) . ?
C22 C23 1.380(10) . ?
C23 C24 1.375(12) . ?
C24 C25 1.388(11) . ?
C25 C26 1.381(10) . ?
C31 O31 1.139(8) . ?
C41 O41 1.169(8) . ?
C51 O51 1.129(8) . ?

loop_
_geom_torsion_atom_site_label_1
_geom_torsion_atom_site_label_2
_geom_torsion_atom_site_label_3
_geom_torsion_atom_site_label_4
_geom_torsion
_geom_torsion_site_symmetry_1
_geom_torsion_site_symmetry_2
_geom_torsion_site_symmetry_3
_geom_torsion_site_symmetry_4
_geom_torsion_publ_flag
C41 Re P C21 -23.1(3) . . . . ?
C51 Re P C21 -114.5(3) . . . . ?
C31 Re P C21 133.3(19) . . . . ?
O1 Re P C21 158.1(2) . . . . ?
Br Re P C21 72.0(2) . . . . ?
C41 Re P C11 101.0(3) . . . . ?
C51 Re P C11 9.7(3) . . . . ?
C31 Re P C11 -102.6(19) . . . . ?
O1 Re P C11 -77.7(3) . . . . ?
Br Re P C11 -163.8(2) . . . . ?
C41 Re P C1 -142.8(3) . . . . ?
C51 Re P C1 125.9(3) . . . . ?
C31 Re P C1 13.6(19) . . . . ?
O1 Re P C1 38.4(2) . . . . ?
Br Re P C1 -47.7(2) . . . . ?
C41 Re O1 C7 -43(4) . . . . ?
C51 Re O1 C7 -114.4(6) . . . . ?
C31 Re O1 C7 156.0(6) . . . . ?
P Re O1 C7 -21.3(6) . . . . ?
Br Re O1 C7 67.5(6) . . . . ?
C21 P C1 C2 15.2(6) . . . . ?
C11 P C1 C2 -95.4(5) . . . . ?
Re P C1 C2 143.1(5) . . . . ?
C21 P C1 C6 -161.4(5) . . . . ?
C11 P C1 C6 88.0(5) . . . . ?
Re P C1 C6 -33.5(6) . . . . ?
C6 C1 C2 C3 1.3(10) . . . . ?
P C1 C2 C3 -175.5(6) . . . . ?
C1 C2 C3 C4 1.5(11) . . . . ?
C2 C3 C4 C5 -2.8(11) . . . . ?
C3 C4 C5 C6 1.3(11) . . . . ?
C4 C5 C6 C1 1.5(10) . . . . ?
C4 C5 C6 C7 -175.4(6) . . . . ?
C2 C1 C6 C5 -2.7(9) . . . . ?
P C1 C6 C5 174.0(5) . . . . ?
C2 C1 C6 C7 174.0(6) . . . . ?
P C1 C6 C7 -9.3(8) . . . . ?
Re O1 C7 N1 160.7(4) . . . . ?
Re O1 C7 C6 -18.2(9) . . . . ?
C8 N1 C7 O1 -0.5(8) . . . . ?
C8 N1 C7 C6 178.4(5) . . . . ?
C5 C6 C7 O1 -140.3(6) . . . . ?
C1 C6 C7 O1 42.9(9) . . . . ?
C5 C6 C7 N1 40.8(8) . . . . ?
C1 C6 C7 N1 -135.9(6) . . . . ?
C7 N1 C8 C9 -86.9(7) . . . . ?
N1 C8 C9 O2 -63.4(7) . . . . ?
C21 P C11 C12 -120.8(6) . . . . ?
C1 P C11 C12 -11.2(6) . . . . ?
Re P C11 C12 108.4(5) . . . . ?
C21 P C11 C16 67.0(6) . . . . ?
C1 P C11 C16 176.5(5) . . . . ?
Re P C11 C16 -63.9(5) . . . . ?
C16 C11 C12 C13 -0.4(10) . . . . ?
P C11 C12 C13 -172.5(5) . . . . ?
C11 C12 C13 C14 1.2(11) . . . . ?
C12 C13 C14 C15 -1.7(12) . . . . ?
C13 C14 C15 C16 1.4(12) . . . . ?
C14 C15 C16 C11 -0.6(11) . . . . ?
C12 C11 C16 C15 0.1(10) . . . . ?
P C11 C16 C15 172.6(5) . . . . ?
C11 P C21 C26 -170.5(6) . . . . ?
C1 P C21 C26 80.0(6) . . . . ?
Re P C21 C26 -42.8(6) . . . . ?
C11 P C21 C22 11.2(7) . . . . ?
C1 P C21 C22 -98.4(6) . . . . ?
Re P C21 C22 138.9(5) . . . . ?
C26 C21 C22 C23 -0.4(11) . . . . ?
P C21 C22 C23 177.9(6) . . . . ?
C21 C22 C23 C24 0.8(14) . . . . ?
C22 C23 C24 C25 -1.1(15) . . . . ?
C23 C24 C25 C26 1.0(15) . . . . ?
C22 C21 C26 C25 0.3(12) . . . . ?
P C21 C26 C25 -178.1(7) . . . . ?
C24 C25 C26 C21 -0.6(14) . . . . ?
C41 Re C31 O31 -29(38) . . . . ?
C51 Re C31 O31 62(38) . . . . ?
O1 Re C31 O31 150(38) . . . . ?
P Re C31 O31 175(100) . . . . ?
Br Re C31 O31 -124(38) . . . . ?
C51 Re C41 O41 131(19) . . . . ?
C31 Re C41 O41 -140(19) . . . . ?
O1 Re C41 O41 59(21) . . . . ?
P Re C41 O41 38(19) . . . . ?
Br Re C41 O41 -51(19) . . . . ?
C41 Re C51 O51 -174(100) . . . . ?
C31 Re C51 O51 95(100) . . . . ?
O1 Re C51 O51 3(100) . . . . ?
P Re C51 O51 -79(100) . . . . ?
Br Re C51 O51 20(100) . . . . ?
